data_7222485
loop_
_publ_author_name
'Massoud, Salah S.'
'Junk, Thomas'
'Louka, Febee R.'
'Herchel, Radovan'
'Travnicek, Zdenek'
'Fischer, Roland'
'Mautner, Franz Andreas'

_publ_section_title
;
 Synthesis, structure and magnetic characterization of dinuclear
 copper(II) complexes bridged by bicompartmental phenolate
;
_journal_name_full 'RSC Adv.'
_journal_paper_doi 10.1039/C5RA19358C
_journal_year 2015
_chemical_formula_moiety 'C35 H33 Cl2 Cu2 N8 O5, Cl O4'
_chemical_formula_sum 'C35 H33 Cl3 Cu2 N8 O9'
_chemical_formula_weight 943.14
_chemical_name_common '[Cu2(L-Cl-O)(C3H3N2)(ClO4)](ClO4)'
_chemical_name_systematic
; 
 ? 
;
_space_group_IT_number 14
_symmetry_cell_setting monoclinic
_symmetry_space_group_name_Hall '-P 2ybc'
_symmetry_space_group_name_H-M 'P 1 21/c 1'
_atom_sites_solution_hydrogens geom
_atom_sites_solution_primary direct
_atom_sites_solution_secondary difmap
_audit_creation_method SHELXL
_audit_update_record
;
2015-04-20 deposited with the CCDC.
2015-10-07 downloaded from the CCDC.
;
_cell_angle_alpha 90.00
_cell_angle_beta 106.810(2)
_cell_angle_gamma 90.00
_cell_formula_units_Z 4
_cell_length_a 16.3363(10)
_cell_length_b 10.3267(6)
_cell_length_c 23.9249(15)
_cell_measurement_reflns_used 3000
_cell_measurement_temperature 100(2)
_cell_measurement_theta_max 26.00
_cell_measurement_theta_min 2.00
_cell_volume 3863.7(4)
_computing_cell_refinement 'Bruker SAINT'
_computing_data_collection 'Bruker APEX2'
_computing_data_reduction 'Bruker SAINT'
_computing_structure_refinement 'SHELXL-97 (Sheldrick, 2008)'
_computing_structure_solution 'SHELXS-97 (Sheldrick, 2008)'
_diffrn_ambient_temperature 100(2)
_diffrn_measured_fraction_theta_full 0.999
_diffrn_measured_fraction_theta_max 0.999
_diffrn_measurement_device_type 'Bruker APEX-II CCD'
_diffrn_measurement_method \w-scans
_diffrn_radiation_monochromator graphite
_diffrn_radiation_source 'fine-focus sealed tube'
_diffrn_radiation_type MoK\a
_diffrn_radiation_wavelength 0.71073
_diffrn_reflns_av_R_equivalents 0.0435
_diffrn_reflns_av_sigmaI/netI 0.0489
_diffrn_reflns_limit_h_max 20
_diffrn_reflns_limit_h_min -20
_diffrn_reflns_limit_k_max 13
_diffrn_reflns_limit_k_min -10
_diffrn_reflns_limit_l_max 30
_diffrn_reflns_limit_l_min -22
_diffrn_reflns_number 40785
_diffrn_reflns_theta_full 26.80
_diffrn_reflns_theta_max 26.80
_diffrn_reflns_theta_min 1.88
_exptl_absorpt_coefficient_mu 1.373
_exptl_absorpt_correction_T_max 0.8001
_exptl_absorpt_correction_T_min 0.6997
_exptl_absorpt_correction_type multi-scan
_exptl_absorpt_process_details SADABS
_exptl_crystal_colour green
_exptl_crystal_density_diffrn 1.621
_exptl_crystal_density_method 'not measured'
_exptl_crystal_description prism
_exptl_crystal_F_000 1920
_exptl_crystal_size_max 0.28
_exptl_crystal_size_mid 0.23
_exptl_crystal_size_min 0.17
_refine_diff_density_max 1.234
_refine_diff_density_min -1.267
_refine_diff_density_rms 0.150
_refine_ls_extinction_method none
_refine_ls_goodness_of_fit_ref 1.204
_refine_ls_matrix_type full
_refine_ls_number_parameters 578
_refine_ls_number_reflns 8253
_refine_ls_number_restraints 0
_refine_ls_restrained_S_all 1.200
_refine_ls_R_factor_all 0.1271
_refine_ls_R_factor_gt 0.0986
_refine_ls_shift/su_max 0.003
_refine_ls_shift/su_mean 0.000
_refine_ls_structure_factor_coef Fsqd
_refine_ls_weighting_details 'calc w=1/[\s^2^(Fo^2^)+(0.0196P)^2^+66.6360P] where P=(Fo^2^+2Fc^2^)/3'
_refine_ls_weighting_scheme calc
_refine_ls_wR_factor_gt 0.2195
_refine_ls_wR_factor_ref 0.2343
_reflns_number_gt 6204
_reflns_number_total 8253
_reflns_threshold_expression >2sigma(I)
_cod_data_source_file c5ra19358c2.cif
_cod_data_source_block rf2666
_cod_depositor_comments
;
The following automatic conversions were performed:

'_symmetry_cell_setting' value 'Monoclinic' changed to 'monoclinic'
according to
/usr/data/users/saulius/crontab/automatic-downloads/rss-feeds/RSC/lib/dictionaries/cif_core.dic
dictionary named 'cif_core.dic' version 2.4.2 from 2011-04-26.

Automatic conversion script
Id: cif_fix_values 3271 2015-04-21 07:52:19Z andrius 
;
_cod_original_sg_symbol_H-M 'P 21/c'
_cod_database_code 7222485

loop_
_symmetry_equiv_pos_as_xyz
'x, y, z'
'-x, y+1/2, -z+1/2'
'-x, -y, -z'
'x, -y-1/2, z-1/2'

loop_
_atom_site_label
_atom_site_type_symbol
_atom_site_fract_x
_atom_site_fract_y
_atom_site_fract_z
_atom_site_U_iso_or_equiv
_atom_site_adp_type
_atom_site_occupancy
_atom_site_calc_flag
_atom_site_refinement_flags
_atom_site_disorder_assembly
_atom_site_disorder_group
Cu1 Cu 0.22965(4) 0.17889(8) 0.53634(3) 0.02623(17) Uani 1 d . . .
Cu2 Cu 0.20313(5) 0.14332(9) 0.38820(3) 0.0338(2) Uani 1 d . . .
Cl1 Cl 0.53329(10) -0.33048(16) 0.52353(6) 0.0349(4) Uani 1 d . . .
Cl2 Cl 0.12647(11) 0.3115(2) 0.65147(8) 0.0493(5) Uani 1 d . . .
O1 O 0.2786(2) 0.0883(4) 0.46787(16) 0.0277(10) Uani 1 d . . .
O2 O 0.1222(4) 0.2182(6) 0.6055(2) 0.0679(19) Uani 1 d . . .
O3 O 0.0455(4) 0.3325(8) 0.6574(3) 0.097(2) Uani 1 d . . .
O4 O 0.1861(4) 0.2650(7) 0.7027(2) 0.0653(19) Uani 1 d . . .
O5 O 0.1581(4) 0.4312(6) 0.6357(3) 0.069(2) Uani 1 d . . .
N1 N 0.3264(3) 0.1122(5) 0.60306(19) 0.0233(11) Uani 1 d . . .
N2 N 0.1792(3) 0.0025(5) 0.5422(2) 0.0290(12) Uani 1 d . . .
N3 N 0.2921(3) 0.3461(5) 0.5590(2) 0.0285(12) Uani 1 d . . .
N4 N 0.2531(3) 0.0058(5) 0.3477(2) 0.0316(13) Uani 1 d . . .
N6 N 0.2756(3) 0.2637(5) 0.35076(19) 0.0267(12) Uani 1 d . . .
N7 N 0.1376(3) 0.2627(6) 0.4762(2) 0.0340(14) Uani 1 d . . .
N8 N 0.1440(3) 0.2732(7) 0.4209(2) 0.0467(17) Uani 1 d . . .
C1 C 0.3320(3) -0.0105(6) 0.4806(2) 0.0231(13) Uani 1 d . . .
C2 C 0.3323(4) -0.1110(6) 0.4401(2) 0.0253(14) Uani 1 d . . .
C3 C 0.3942(4) -0.2066(6) 0.4530(2) 0.0292(15) Uani 1 d . . .
H3 H 0.3953 -0.2696 0.4243 0.035 Uiso 1 calc R . .
C4 C 0.4550(4) -0.2116(6) 0.5075(2) 0.0251(14) Uani 1 d . . .
C5 C 0.4518(3) -0.1201(6) 0.5493(2) 0.0231(13) Uani 1 d . . .
H5 H 0.4910 -0.1264 0.5872 0.028 Uiso 1 calc R . .
C6 C 0.3927(3) -0.0190(6) 0.5372(2) 0.0216(13) Uani 1 d . . .
C7 C 0.2650(4) -0.1173(7) 0.3817(2) 0.0347(16) Uani 1 d . . .
H7A H 0.2806 -0.1866 0.3581 0.042 Uiso 1 calc R . .
H7B H 0.2098 -0.1416 0.3881 0.042 Uiso 1 calc R . .
C15 C 0.3342(4) 0.0535(6) 0.3393(3) 0.0310(15) Uani 1 d . . .
H15A H 0.3444 0.0099 0.3051 0.037 Uiso 1 calc R . .
H15B H 0.3821 0.0318 0.3741 0.037 Uiso 1 calc R . .
C16 C 0.3312(4) 0.1965(6) 0.3300(2) 0.0258(14) Uani 1 d . . .
C17 C 0.3858(4) 0.2583(6) 0.3035(2) 0.0293(15) Uani 1 d . . .
H17 H 0.4244 0.2095 0.2889 0.035 Uiso 1 calc R . .
C19 C 0.3830(4) 0.3920(7) 0.2988(2) 0.0369(17) Uani 1 d . . .
H19 H 0.4196 0.4361 0.2806 0.044 Uiso 1 calc R . .
C20 C 0.3277(5) 0.4593(8) 0.3203(3) 0.0435(19) Uani 1 d . . .
H20 H 0.3253 0.5511 0.3174 0.052 Uiso 1 calc R . .
C21 C 0.2757(5) 0.3946(7) 0.3460(3) 0.0428(19) Uani 1 d . . .
H21 H 0.2377 0.4432 0.3613 0.051 Uiso 1 calc R . .
C22 C 0.2979(4) -0.0039(6) 0.6293(2) 0.0310(15) Uani 1 d . . .
H22A H 0.2791 0.0226 0.6634 0.037 Uiso 1 calc R . .
H22B H 0.3464 -0.0647 0.6431 0.037 Uiso 1 calc R . .
C23 C 0.2260(4) -0.0703(7) 0.5857(3) 0.0318(15) Uani 1 d . . .
C24 C 0.2060(4) -0.2017(7) 0.5922(3) 0.0407(18) Uani 1 d . . .
H24 H 0.2385 -0.2525 0.6240 0.049 Uiso 1 calc R . .
C25 C 0.1370(5) -0.2528(8) 0.5502(4) 0.054(2) Uani 1 d . . .
H25 H 0.1219 -0.3410 0.5527 0.065 Uiso 1 calc R . .
C26 C 0.0892(5) -0.1770(8) 0.5043(4) 0.055(2) Uani 1 d . . .
H26 H 0.0416 -0.2119 0.4754 0.066 Uiso 1 calc R . .
C27 C 0.1129(4) -0.0511(7) 0.5021(3) 0.0370(18) Uani 1 d . . .
H27 H 0.0810 0.0013 0.4707 0.044 Uiso 1 calc R . .
C28 C 0.3496(4) 0.2214(6) 0.6458(2) 0.0288(15) Uani 1 d . . .
H28A H 0.3087 0.2253 0.6693 0.035 Uiso 1 calc R . .
H28B H 0.4076 0.2073 0.6727 0.035 Uiso 1 calc R . .
C29 C 0.3474(4) 0.3456(7) 0.6136(2) 0.0296(15) Uani 1 d . . .
C30 C 0.3943(4) 0.4516(7) 0.6372(3) 0.0346(16) Uani 1 d . . .
H30 H 0.4322 0.4482 0.6757 0.041 Uiso 1 calc R . .
C31 C 0.3863(5) 0.5645(8) 0.6046(3) 0.044(2) Uani 1 d . . .
H31 H 0.4196 0.6387 0.6202 0.053 Uiso 1 calc R . .
C32 C 0.3297(4) 0.5675(7) 0.5497(3) 0.0374(17) Uani 1 d . . .
H32 H 0.3220 0.6446 0.5271 0.045 Uiso 1 calc R . .
C33 C 0.2840(4) 0.4567(6) 0.5277(2) 0.0299(15) Uani 1 d . . .
H33 H 0.2457 0.4585 0.4893 0.036 Uiso 1 calc R . .
C40 C 0.4021(3) 0.0857(6) 0.5813(2) 0.0224(13) Uani 1 d . . .
H40A H 0.4168 0.1667 0.5643 0.027 Uiso 1 calc R . .
H40B H 0.4512 0.0637 0.6153 0.027 Uiso 1 calc R . .
C41 C 0.0834(4) 0.3570(8) 0.4823(3) 0.045(2) Uani 1 d . . .
H41 H 0.0690 0.3736 0.5174 0.054 Uiso 1 calc R . .
C42 C 0.0518(5) 0.4260(9) 0.4313(4) 0.063(2) Uani 1 d . . .
H42 H 0.0116 0.4949 0.4236 0.075 Uiso 1 calc R . .
C43 C 0.0927(5) 0.3708(10) 0.3942(3) 0.062(3) Uani 1 d . . .
H43 H 0.0856 0.3979 0.3552 0.074 Uiso 1 calc R . .
C8A C 0.1978(7) -0.0332(13) 0.2881(5) 0.023(3) Uani 0.492(7) d P A 1
H8AA H 0.2157 -0.1188 0.2771 0.027 Uiso 0.492(7) calc PR A 1
H8AB H 0.2028 0.0311 0.2585 0.027 Uiso 0.492(7) calc PR A 1
N5A N 0.0920(7) 0.0412(12) 0.3327(5) 0.032(3) Uani 0.492(7) d P A 1
C9A C 0.1068(9) -0.0389(15) 0.2912(6) 0.034(3) Uani 0.492(7) d P A 1
C10A C 0.0425(10) -0.1118(16) 0.2576(7) 0.043(4) Uani 0.492(7) d P A 1
H10A H 0.0524 -0.1669 0.2285 0.051 Uiso 0.492(7) calc PR A 1
C11A C -0.0392(11) -0.1057(18) 0.2659(7) 0.054(4) Uani 0.492(7) d P A 1
H11A H -0.0838 -0.1601 0.2439 0.064 Uiso 0.492(7) calc PR A 1
C12A C -0.0553(8) -0.0140(14) 0.3091(6) 0.034(3) Uani 0.492(7) d P A 1
H12A H -0.1105 -0.0027 0.3142 0.041 Uiso 0.492(7) calc PR A 1
C13A C 0.0143(8) 0.0533(15) 0.3411(6) 0.034(3) Uani 0.492(7) d P A 1
H13A H 0.0078 0.1108 0.3705 0.041 Uiso 0.492(7) calc PR A 1
C9B C 0.0951(7) 0.0026(12) 0.3005(5) 0.020(3) Uani 0.508(7) d P A 2
C10B C 0.0260(9) -0.0618(17) 0.2623(6) 0.042(3) Uani 0.508(7) d P A 2
H10B H 0.0329 -0.1136 0.2311 0.050 Uiso 0.508(7) calc PR A 2
C11B C -0.0533(10) -0.0462(18) 0.2720(7) 0.050(4) Uani 0.508(7) d P A 2
H11B H -0.1003 -0.0970 0.2503 0.060 Uiso 0.508(7) calc PR A 2
C12B C -0.0654(13) 0.046(2) 0.3145(8) 0.064(4) Uani 0.508(7) d P A 2
H12B H -0.1206 0.0675 0.3174 0.077 Uiso 0.508(7) calc PR A 2
C13B C 0.0085(9) 0.1017(16) 0.3509(7) 0.039(3) Uani 0.508(7) d P A 2
H13B H 0.0043 0.1539 0.3826 0.047 Uiso 0.508(7) calc PR A 2
C8B C 0.1810(8) -0.0006(13) 0.2906(5) 0.020(3) Uani 0.508(7) d P A 2
H8BA H 0.1863 0.0735 0.2656 0.024 Uiso 0.508(7) calc PR A 2
H8BB H 0.1867 -0.0812 0.2697 0.024 Uiso 0.508(7) calc PR A 2
N5B N 0.0866(7) 0.0838(11) 0.3426(4) 0.023(2) Uani 0.508(7) d P A 2
Cl3 Cl 0.59303(10) 0.26837(16) 0.23781(6) 0.0318(4) Uani 1 d . . .
O6 O 0.5776(3) 0.2416(5) 0.17653(18) 0.0458(13) Uani 1 d . . .
O7 O 0.5565(3) 0.1658(5) 0.26348(19) 0.0417(12) Uani 1 d . . .
O8 O 0.6819(4) 0.2780(7) 0.2652(3) 0.070(2) Uani 1 d . . .
O9 O 0.5510(3) 0.3885(5) 0.2424(2) 0.0438(12) Uani 1 d . . .

loop_
_atom_site_aniso_label
_atom_site_aniso_U_11
_atom_site_aniso_U_22
_atom_site_aniso_U_33
_atom_site_aniso_U_23
_atom_site_aniso_U_13
_atom_site_aniso_U_12
Cu1 0.0238(3) 0.0370(4) 0.0187(3) 0.0093(3) 0.0075(2) 0.0017(3)
Cu2 0.0234(3) 0.0583(5) 0.0181(3) 0.0162(3) 0.0034(3) -0.0037(4)
Cl1 0.0477(8) 0.0283(8) 0.0283(7) 0.0026(6) 0.0107(6) 0.0076(7)
Cl2 0.0453(9) 0.0572(11) 0.0373(8) -0.0132(8) -0.0011(7) 0.0193(9)
O1 0.0205(17) 0.044(3) 0.0174(17) 0.0039(18) 0.0030(14) -0.0039(18)
O2 0.096(4) 0.069(4) 0.038(3) -0.010(3) 0.018(3) -0.019(4)
O3 0.071(3) 0.116(5) 0.125(5) 0.054(4) 0.059(3) 0.047(4)
O4 0.061(3) 0.087(4) 0.040(3) -0.015(3) 0.001(3) 0.015(3)
O5 0.076(4) 0.049(4) 0.081(4) -0.005(3) 0.017(3) 0.013(3)
N1 0.028(2) 0.027(3) 0.0171(19) 0.0047(19) 0.0099(17) -0.002(2)
N2 0.023(2) 0.042(3) 0.025(2) 0.009(2) 0.0116(18) 0.004(2)
N3 0.027(2) 0.035(3) 0.024(2) 0.008(2) 0.0098(18) 0.005(2)
N4 0.033(2) 0.040(3) 0.017(2) 0.008(2) -0.0008(19) -0.015(2)
N6 0.029(2) 0.038(3) 0.014(2) 0.002(2) 0.0069(17) -0.010(2)
N7 0.025(2) 0.047(3) 0.031(2) 0.015(2) 0.008(2) 0.002(2)
N8 0.033(3) 0.085(5) 0.021(2) 0.028(3) 0.007(2) 0.007(3)
C1 0.021(2) 0.031(3) 0.017(2) 0.011(2) 0.0062(19) -0.004(2)
C2 0.031(3) 0.029(3) 0.014(2) 0.007(2) 0.004(2) -0.008(2)
C3 0.039(3) 0.030(3) 0.019(2) 0.000(2) 0.009(2) -0.009(3)
C4 0.033(3) 0.023(3) 0.020(2) 0.008(2) 0.008(2) -0.004(2)
C5 0.023(2) 0.025(3) 0.019(2) 0.008(2) 0.003(2) -0.002(2)
C6 0.025(2) 0.023(3) 0.017(2) 0.000(2) 0.0074(19) -0.007(2)
C7 0.041(3) 0.040(4) 0.017(3) 0.011(3) -0.001(2) -0.019(3)
C15 0.037(3) 0.035(3) 0.022(3) 0.004(3) 0.010(2) -0.006(3)
C16 0.034(3) 0.035(3) 0.008(2) 0.001(2) 0.004(2) -0.010(3)
C17 0.034(3) 0.035(3) 0.018(2) 0.004(2) 0.006(2) -0.013(3)
C19 0.048(3) 0.050(4) 0.014(2) -0.001(3) 0.010(2) -0.026(3)
C20 0.056(4) 0.044(4) 0.031(3) -0.005(3) 0.013(3) -0.018(3)
C21 0.054(4) 0.044(4) 0.033(3) -0.005(3) 0.015(3) -0.009(3)
C22 0.037(3) 0.036(4) 0.023(3) 0.009(3) 0.014(2) 0.007(3)
C23 0.028(3) 0.040(4) 0.033(3) 0.010(3) 0.017(2) 0.005(3)
C24 0.034(3) 0.029(4) 0.058(4) 0.007(3) 0.011(3) 0.001(3)
C25 0.039(4) 0.045(5) 0.069(5) 0.011(4) 0.001(4) -0.005(4)
C26 0.035(4) 0.051(5) 0.070(5) 0.004(4) 0.002(4) -0.011(4)
C27 0.021(3) 0.050(4) 0.038(3) 0.007(3) 0.006(2) -0.003(3)
C28 0.029(3) 0.038(4) 0.021(2) 0.006(2) 0.011(2) 0.004(3)
C29 0.030(3) 0.036(4) 0.023(3) 0.000(3) 0.009(2) 0.005(3)
C30 0.040(3) 0.035(4) 0.028(3) 0.000(3) 0.010(3) 0.002(3)
C31 0.045(4) 0.041(4) 0.042(4) 0.000(3) 0.007(3) -0.003(3)
C32 0.039(3) 0.035(4) 0.043(3) 0.001(3) 0.020(3) -0.002(3)
C33 0.032(3) 0.039(4) 0.021(3) 0.010(3) 0.011(2) 0.002(3)
C40 0.024(2) 0.029(3) 0.014(2) 0.000(2) 0.0062(19) 0.000(2)
C41 0.034(3) 0.058(5) 0.042(4) 0.014(3) 0.010(3) 0.013(3)
C42 0.036(3) 0.086(6) 0.066(5) 0.045(4) 0.016(3) 0.028(4)
C43 0.033(3) 0.103(7) 0.045(4) 0.042(4) 0.005(3) 0.024(4)
C8A 0.026(4) 0.026(5) 0.016(4) 0.008(4) 0.005(3) 0.001(4)
N5A 0.032(4) 0.036(5) 0.032(4) 0.003(4) 0.015(3) -0.006(4)
C9A 0.040(5) 0.038(6) 0.024(5) 0.009(4) 0.007(4) 0.000(5)
C10A 0.045(6) 0.039(6) 0.041(5) 0.007(5) 0.008(4) -0.002(5)
C11A 0.049(6) 0.055(6) 0.051(6) 0.005(5) 0.006(5) -0.004(5)
C12A 0.025(5) 0.041(6) 0.035(5) 0.003(4) 0.006(4) -0.012(4)
C13A 0.035(5) 0.040(6) 0.028(5) 0.009(4) 0.012(4) -0.003(4)
C9B 0.023(4) 0.019(5) 0.018(4) -0.004(4) 0.003(3) -0.003(4)
C10B 0.043(5) 0.052(6) 0.030(5) -0.003(5) 0.008(4) -0.006(5)
C11B 0.042(6) 0.055(6) 0.050(6) -0.013(5) 0.008(5) -0.009(5)
C12B 0.061(6) 0.067(7) 0.064(6) -0.002(6) 0.018(5) -0.003(5)
C13B 0.033(5) 0.042(6) 0.041(5) 0.000(5) 0.010(4) -0.003(5)
C8B 0.026(5) 0.024(5) 0.008(4) 0.000(4) 0.002(3) 0.006(4)
N5B 0.025(4) 0.024(5) 0.019(4) 0.003(4) 0.004(3) 0.003(4)
Cl3 0.0415(7) 0.0355(8) 0.0206(6) 0.0010(6) 0.0123(5) 0.0079(7)
O6 0.074(3) 0.047(3) 0.0186(19) 0.002(2) 0.018(2) 0.018(3)
O7 0.052(2) 0.042(3) 0.035(2) 0.017(2) 0.0191(19) 0.008(2)
O8 0.046(3) 0.097(5) 0.060(4) 0.006(4) 0.003(3) 0.007(3)
O9 0.067(3) 0.032(3) 0.042(2) -0.013(2) 0.033(2) 0.005(2)

loop_
_atom_type_symbol
_atom_type_description
_atom_type_scat_dispersion_real
_atom_type_scat_dispersion_imag
_atom_type_scat_source
C C 0.0033 0.0016 'International Tables Vol C Tables 4.2.6.8 and 6.1.1.4'
Cl Cl 0.1484 0.1585 'International Tables Vol C Tables 4.2.6.8 and 6.1.1.4'
Cu Cu 0.3201 1.2651 'International Tables Vol C Tables 4.2.6.8 and 6.1.1.4'
N N 0.0061 0.0033 'International Tables Vol C Tables 4.2.6.8 and 6.1.1.4'
O O 0.0106 0.0060 'International Tables Vol C Tables 4.2.6.8 and 6.1.1.4'
H H 0.0000 0.0000 'International Tables Vol C Tables 4.2.6.8 and 6.1.1.4'

loop_
_geom_angle_atom_site_label_1
_geom_angle_atom_site_label_2
_geom_angle_atom_site_label_3
_geom_angle
N7 Cu1 N3 92.4(2)
N7 Cu1 N1 173.5(2)
N3 Cu1 N1 81.87(19)
N7 Cu1 N2 102.0(2)
N3 Cu1 N2 161.09(19)
N1 Cu1 N2 83.05(19)
N7 Cu1 O1 90.47(19)
N3 Cu1 O1 107.42(18)
N1 Cu1 O1 94.18(17)
N2 Cu1 O1 84.97(18)
N7 Cu1 O2 83.7(2)
N3 Cu1 O2 94.2(2)
N1 Cu1 O2 93.65(18)
N2 Cu1 O2 75.5(2)
O1 Cu1 O2 157.87(17)
N8 Cu2 N5B 85.8(4)
N8 Cu2 N4 174.1(2)
N5B Cu2 N4 88.5(3)
N8 Cu2 O1 93.04(19)
N5B Cu2 O1 130.6(3)
N4 Cu2 O1 91.94(18)
N8 Cu2 N6 99.9(2)
N5B Cu2 N6 121.2(3)
N4 Cu2 N6 81.6(2)
O1 Cu2 N6 107.68(17)
N8 Cu2 N5A 98.9(4)
N4 Cu2 N5A 75.5(4)
O1 Cu2 N5A 127.4(3)
N6 Cu2 N5A 120.1(3)
O3 Cl2 O4 113.8(4)
O3 Cl2 O5 108.6(4)
O4 Cl2 O5 108.2(4)
O3 Cl2 O2 110.1(4)
O4 Cl2 O2 107.5(4)
O5 Cl2 O2 108.4(4)
C1 O1 Cu2 128.0(4)
C1 O1 Cu1 120.6(3)
Cu2 O1 Cu1 108.85(18)
Cl2 O2 Cu1 130.7(4)
C22 N1 C28 111.6(4)
C22 N1 C40 112.9(5)
C28 N1 C40 107.6(4)
C22 N1 Cu1 109.9(3)
C28 N1 Cu1 105.6(3)
C40 N1 Cu1 108.9(3)
C23 N2 C27 119.2(6)
C23 N2 Cu1 114.2(4)
C27 N2 Cu1 125.7(4)
C33 N3 C29 117.9(5)
C33 N3 Cu1 128.2(4)
C29 N3 Cu1 113.8(4)
C15 N4 C7 112.1(5)
C15 N4 C8A 106.0(6)
C7 N4 C8A 103.7(6)
C15 N4 C8B 112.5(6)
C7 N4 C8B 113.4(6)
C15 N4 Cu2 109.4(4)
C7 N4 Cu2 110.1(4)
C8A N4 Cu2 115.4(6)
C8B N4 Cu2 98.4(6)
C16 N6 C21 117.7(6)
C16 N6 Cu2 112.2(4)
C21 N6 Cu2 130.1(5)
C41 N7 N8 106.5(5)
C41 N7 Cu1 128.8(5)
N8 N7 Cu1 119.4(4)
C43 N8 N7 107.9(6)
C43 N8 Cu2 129.7(5)
N7 N8 Cu2 121.5(5)
O1 C1 C2 122.6(5)
O1 C1 C6 119.9(5)
C2 C1 C6 117.6(5)
C3 C2 C1 121.0(5)
C3 C2 C7 117.8(6)
C1 C2 C7 121.2(5)
C2 C3 C4 120.9(6)
C2 C3 H3 119.6
C4 C3 H3 119.6
C5 C4 C3 118.9(5)
C5 C4 Cl1 120.2(4)
C3 C4 Cl1 120.9(5)
C4 C5 C6 121.9(5)
C4 C5 H5 119.0
C6 C5 H5 119.0
C5 C6 C1 119.4(5)
C5 C6 C40 118.3(5)
C1 C6 C40 121.9(5)
N4 C7 C2 114.4(5)
N4 C7 H7A 108.7
C2 C7 H7A 108.7
N4 C7 H7B 108.7
C2 C7 H7B 108.7
H7A C7 H7B 107.6
N4 C15 C16 110.9(5)
N4 C15 H15A 109.5
C16 C15 H15A 109.5
N4 C15 H15B 109.5
C16 C15 H15B 109.5
H15A C15 H15B 108.0
N6 C16 C17 121.5(6)
N6 C16 C15 116.8(5)
C17 C16 C15 121.6(6)
C19 C17 C16 118.9(6)
C19 C17 H17 120.5
C16 C17 H17 120.5
C20 C19 C17 119.4(6)
C20 C19 H19 120.3
C17 C19 H19 120.3
C19 C20 C21 119.5(7)
C19 C20 H20 120.3
C21 C20 H20 120.3
C20 C21 N6 122.9(7)
C20 C21 H21 118.5
N6 C21 H21 118.5
N1 C22 C23 110.7(5)
N1 C22 H22A 109.5
C23 C22 H22A 109.5
N1 C22 H22B 109.5
C23 C22 H22B 109.5
H22A C22 H22B 108.1
N2 C23 C24 121.9(6)
N2 C23 C22 116.4(6)
C24 C23 C22 121.6(6)
C25 C24 C23 117.0(7)
C25 C24 H24 121.5
C23 C24 H24 121.5
C24 C25 C26 120.9(8)
C24 C25 H25 119.6
C26 C25 H25 119.6
C27 C26 C25 117.9(7)
C27 C26 H26 121.1
C25 C26 H26 121.1
N2 C27 C26 123.1(6)
N2 C27 H27 118.5
C26 C27 H27 118.5
C29 C28 N1 109.4(4)
C29 C28 H28A 109.8
N1 C28 H28A 109.8
C29 C28 H28B 109.8
N1 C28 H28B 109.8
H28A C28 H28B 108.2
N3 C29 C30 122.3(6)
N3 C29 C28 114.2(5)
C30 C29 C28 123.4(5)
C29 C30 C31 119.5(6)
C29 C30 H30 120.2
C31 C30 H30 120.2
C32 C31 C30 119.0(7)
C32 C31 H31 120.5
C30 C31 H31 120.5
C31 C32 C33 119.2(7)
C31 C32 H32 120.4
C33 C32 H32 120.4
N3 C33 C32 122.0(5)
N3 C33 H33 119.0
C32 C33 H33 119.0
C6 C40 N1 116.9(5)
C6 C40 H40A 108.1
N1 C40 H40A 108.1
C6 C40 H40B 108.1
N1 C40 H40B 108.1
H40A C40 H40B 107.3
N7 C41 C42 111.5(7)
N7 C41 H41 124.3
C42 C41 H41 124.3
C41 C42 C43 103.2(7)
C41 C42 H42 128.4
C43 C42 H42 128.4
N8 C43 C42 110.8(7)
N8 C43 H43 124.6
C42 C43 H43 124.6
N4 C8A C9A 107.0(10)
N4 C8A H8AA 110.3
C9A C8A H8AA 110.3
N4 C8A H8AB 110.3
C9A C8A H8AB 110.3
H8AA C8A H8AB 108.6
C13A N5A C9A 122.5(12)
C13A N5A Cu2 121.2(10)
C9A N5A Cu2 116.3(9)
C10A C9A N5A 119.9(14)
C10A C9A C8A 126.8(14)
N5A C9A C8A 113.3(11)
C9A C10A C11A 119.8(16)
C9A C10A H10A 120.1
C11A C10A H10A 120.1
C10A C11A C12A 119.7(14)
C10A C11A H11A 120.2
C12A C11A H11A 120.2
C13A C12A C11A 115.5(13)
C13A C12A H12A 122.3
C11A C12A H12A 122.3
C12A C13A N5A 122.5(14)
C12A C13A H13A 118.7
N5A C13A H13A 118.7
N5B C9B C10B 123.1(12)
N5B C9B C8B 115.9(10)
C10B C9B C8B 120.3(12)
C9B C10B C11B 116.8(14)
C9B C10B H10B 121.6
C11B C10B H10B 121.6
C10B C11B C12B 121.1(15)
C10B C11B H11B 119.5
C12B C11B H11B 119.5
C13B C12B C11B 116.1(17)
C13B C12B H12B 121.9
C11B C12B H12B 121.9
N5B C13B C12B 122.3(16)
N5B C13B H13B 118.9
C12B C13B H13B 118.9
C9B C8B N4 112.1(9)
C9B C8B H8BA 109.2
N4 C8B H8BA 109.2
C9B C8B H8BB 109.2
N4 C8B H8BB 109.2
H8BA C8B H8BB 107.9
C9B N5B C13B 119.8(11)
C9B N5B Cu2 108.2(8)
C13B N5B Cu2 131.7(9)
O8 Cl3 O7 110.6(3)
O8 Cl3 O9 110.7(4)
O7 Cl3 O9 109.7(3)
O8 Cl3 O6 109.8(4)
O7 Cl3 O6 108.8(3)
O9 Cl3 O6 107.3(3)

loop_
_geom_bond_atom_site_label_1
_geom_bond_atom_site_label_2
_geom_bond_distance
Cu1 N7 1.957(5)
Cu1 N3 1.999(5)
Cu1 N1 2.015(4)
Cu1 N2 2.020(6)
Cu1 O1 2.227(4)
Cu1 O2 2.769(7)
Cu2 N8 1.944(7)
Cu2 N5B 1.997(10)
Cu2 N4 2.020(6)
Cu2 O1 2.029(4)
Cu2 N6 2.088(5)
Cu2 N5A 2.186(11)
Cl1 C4 1.734(6)
Cl2 O3 1.388(6)
Cl2 O4 1.410(6)
Cl2 O5 1.431(7)
Cl2 O2 1.448(6)
O1 C1 1.319(7)
N1 C22 1.488(8)
N1 C28 1.496(8)
N1 C40 1.500(7)
N2 C23 1.331(8)
N2 C27 1.340(8)
N3 C33 1.353(8)
N3 C29 1.356(7)
N4 C15 1.480(8)
N4 C7 1.492(8)
N4 C8A 1.505(12)
N4 C8B 1.524(11)
N6 C16 1.346(8)
N6 C21 1.357(9)
N7 C41 1.352(9)
N7 N8 1.362(7)
N8 C43 1.348(10)
C1 C2 1.421(8)
C1 C6 1.429(7)
C2 C3 1.383(9)
C2 C7 1.509(7)
C3 C4 1.393(7)
C3 H3 0.9500
C4 C5 1.387(8)
C5 C6 1.394(8)
C5 H5 0.9500
C6 C40 1.488(8)
C7 H7A 0.9900
C7 H7B 0.9900
C15 C16 1.492(9)
C15 H15A 0.9900
C15 H15B 0.9900
C16 C17 1.391(8)
C17 C19 1.385(10)
C17 H17 0.9500
C19 C20 1.354(10)
C19 H19 0.9500
C20 C21 1.361(10)
C20 H20 0.9500
C21 H21 0.9500
C22 C23 1.493(8)
C22 H22A 0.9900
C22 H22B 0.9900
C23 C24 1.416(10)
C24 C25 1.378(10)
C24 H24 0.9500
C25 C26 1.390(11)
C25 H25 0.9500
C26 C27 1.362(11)
C26 H26 0.9500
C27 H27 0.9500
C28 C29 1.491(9)
C28 H28A 0.9900
C28 H28B 0.9900
C29 C30 1.361(9)
C30 C31 1.388(10)
C30 H30 0.9500
C31 C32 1.370(9)
C31 H31 0.9500
C32 C33 1.385(9)
C32 H32 0.9500
C33 H33 0.9500
C40 H40A 0.9900
C40 H40B 0.9900
C41 C42 1.378(10)
C41 H41 0.9500
C42 C43 1.379(12)
C42 H42 0.9500
C43 H43 0.9500
C8A C9A 1.512(19)
C8A H8AA 0.9900
C8A H8AB 0.9900
N5A C13A 1.347(18)
N5A C9A 1.366(19)
C9A C10A 1.35(2)
C10A C11A 1.41(2)
C10A H10A 0.9500
C11A C12A 1.48(2)
C11A H11A 0.9500
C12A C13A 1.363(18)
C12A H12A 0.9500
C13A H13A 0.9500
C9B N5B 1.347(16)
C9B C10B 1.399(18)
C9B C8B 1.490(18)
C10B C11B 1.39(2)
C10B H10B 0.9500
C11B C12B 1.45(3)
C11B H11B 0.9500
C12B C13B 1.39(2)
C12B H12B 0.9500
C13B N5B 1.359(19)
C13B H13B 0.9500
C8B H8BA 0.9900
C8B H8BB 0.9900
Cl3 O8 1.413(6)
Cl3 O7 1.438(5)
Cl3 O9 1.437(5)
Cl3 O6 1.441(4)

loop_
_geom_torsion_atom_site_label_1
_geom_torsion_atom_site_label_2
_geom_torsion_atom_site_label_3
_geom_torsion_atom_site_label_4
_geom_torsion
C41 N7 N8 C43 -1.4(8)
Cu1 N7 N8 C43 -157.9(5)
C41 N7 N8 Cu2 -171.7(5)
O1 C1 C2 C3 173.9(5)
C6 C1 C2 C3 -6.0(8)
O1 C1 C2 C7 -6.3(9)
C6 C1 C2 C7 173.8(5)
C1 C2 C3 C4 4.0(9)
C7 C2 C3 C4 -175.8(6)
C2 C3 C4 C5 1.0(9)
C2 C3 C4 Cl1 -179.4(5)
C3 C4 C5 C6 -3.7(9)
Cl1 C4 C5 C6 176.6(4)
C4 C5 C6 C1 1.6(9)
C4 C5 C6 C40 -171.0(5)
O1 C1 C6 C5 -176.7(5)
C2 C1 C6 C5 3.3(8)
O1 C1 C6 C40 -4.5(8)
C2 C1 C6 C40 175.5(5)
C15 N4 C7 C2 54.8(7)
C8A N4 C7 C2 168.7(7)
C8B N4 C7 C2 -176.4(7)
C3 C2 C7 N4 -129.2(6)
C1 C2 C7 N4 51.0(8)
C7 N4 C15 C16 -154.9(5)
C8A N4 C15 C16 92.6(7)
C8B N4 C15 C16 75.9(8)
C21 N6 C16 C17 -1.3(8)
C21 N6 C16 C15 175.9(5)
N4 C15 C16 N6 23.3(7)
N4 C15 C16 C17 -159.5(5)
N6 C16 C17 C19 0.4(8)
C15 C16 C17 C19 -176.7(5)
C16 C17 C19 C20 0.4(8)
C17 C19 C20 C21 -0.2(9)
C19 C20 C21 N6 -0.8(10)
C16 N6 C21 C20 1.5(9)
C28 N1 C22 C23 142.1(5)
C40 N1 C22 C23 -96.5(5)
C27 N2 C23 C24 -2.4(9)
C27 N2 C23 C22 -179.0(6)
N1 C22 C23 N2 -24.4(8)
N1 C22 C23 C24 159.0(6)
N2 C23 C24 C25 2.0(11)
C22 C23 C24 C25 178.4(7)
C23 C24 C25 C26 -0.8(12)
C24 C25 C26 C27 0.2(13)
C23 N2 C27 C26 1.7(10)
C25 C26 C27 N2 -0.6(12)
C22 N1 C28 C29 -160.0(5)
C40 N1 C28 C29 75.6(5)
C33 N3 C29 C30 -0.1(9)
C33 N3 C29 C28 177.7(5)
N1 C28 C29 N3 28.2(7)
N1 C28 C29 C30 -154.1(6)
N3 C29 C30 C31 -0.5(10)
C28 C29 C30 C31 -178.1(6)
C29 C30 C31 C32 1.4(11)
C30 C31 C32 C33 -1.8(11)
C29 N3 C33 C32 -0.3(9)
C31 C32 C33 N3 1.3(10)
C5 C6 C40 N1 -124.2(5)
C1 C6 C40 N1 63.5(7)
C22 N1 C40 C6 57.4(6)
C28 N1 C40 C6 -179.0(5)
N8 N7 C41 C42 2.3(8)
N7 C41 C42 C43 -2.2(9)
N7 N8 C43 C42 0.0(9)
C41 C42 C43 N8 1.3(10)
C15 N4 C8A C9A -161.4(9)
C7 N4 C8A C9A 80.4(10)
C8B N4 C8A C9A -46(2)
C13A N5A C9A C10A -1(2)
C13A N5A C9A C8A 177.8(12)
N4 C8A C9A C10A -153.8(13)
N4 C8A C9A N5A 27.1(15)
N5A C9A C10A C11A -1(2)
C8A C9A C10A C11A -179.7(14)
C9A C10A C11A C12A 3(2)
C10A C11A C12A C13A -4(2)
C11A C12A C13A N5A 2(2)
C9A N5A C13A C12A 0(2)
N5B C9B C10B C11B -5(2)
C8B C9B C10B C11B -175.4(14)
C9B C10B C11B C12B 8(2)
C10B C11B C12B C13B -10(3)
C11B C12B C13B N5B 8(3)
N5B C9B C8B N4 39.8(15)
C10B C9B C8B N4 -148.9(12)
C15 N4 C8B C9B -157.6(9)
C7 N4 C8B C9B 73.8(11)
C8A N4 C8B C9B 132(3)
C10B C9B N5B C13B 3(2)
C8B C9B N5B C13B 174.0(12)
C12B C13B N5B C9B -5(2)
